data_1520217
loop_
_publ_author_name
'Dufour-Gallant, Julien'
'Chatenet, David'
'Lubell, William D.'

_publ_section_title
;
 De Novo Conception of Small Molecule Modulators Based on Endogenous
 Peptide Ligands: Pyrrolodiazepin-2-one \g-Turn Mimics That Differentially
 Modulate Urotensin II Receptor-Mediated Vasoconstriction ex Vivo.
;
_journal_issue 11
_journal_name_full 'Journal of medicinal chemistry'
_journal_page_first 4624
_journal_page_last 4637
_journal_paper_doi 10.1021/acs.jmedchem.5b00162
_journal_volume 58
_journal_year 2015
_chemical_absolute_configuration syn
_chemical_compound_source 'Synthesized by the authors. See text'
_chemical_formula_moiety 'C31 H30 N4 O4, 2(C H4 O)'
_chemical_formula_sum 'C33 H38 N4 O6'
_chemical_formula_weight 586.67
_chemical_name_systematic
; 
 ? 
;
_space_group_IT_number 19
_symmetry_cell_setting orthorhombic
_symmetry_space_group_name_Hall 'P 2ac 2ab'
_symmetry_space_group_name_H-M 'P 21 21 21'
_atom_sites_solution_hydrogens geom
_atom_sites_solution_primary direct
_atom_sites_solution_secondary difmap
_audit_creation_method SHELXL-97
_cell_angle_alpha 90
_cell_angle_beta 90
_cell_angle_gamma 90
_cell_formula_units_Z 4
_cell_length_a 11.4867(5)
_cell_length_b 12.7420(5)
_cell_length_c 20.9942(9)
_cell_measurement_reflns_used 2897
_cell_measurement_temperature 100
_cell_measurement_theta_max 67.81
_cell_measurement_theta_min 4.06
_cell_volume 3072.8(2)
_computing_cell_refinement 'SAINT V7.68A(Bruker AXS, 2009)'
_computing_data_collection 'APEX2  (Bruker AXS, 2009)'
_computing_data_reduction 'SAINT V7.68A(Bruker AXS, 2009)'
_computing_molecular_graphics 'SHELXTL  (Bruker AXS, 2003)'
_computing_publication_material 'UdMX (Maris, 2004)'
_computing_structure_refinement 'SHELXL97 (Sheldrick, 2008)'
_computing_structure_solution 'SIR2004 (Burla et al., 2005)'
_diffrn_ambient_temperature 100
_diffrn_detector_area_resol_mean 8.3
_diffrn_measured_fraction_theta_full 0.989
_diffrn_measured_fraction_theta_max 0.989
_diffrn_measurement_device_type 'Bruker APEX II'
_diffrn_measurement_method \w
_diffrn_radiation_monochromator 'Quazar MX'
_diffrn_radiation_source 'Incoatec I\muS Microsource '
_diffrn_radiation_type CuK\a
_diffrn_radiation_wavelength 1.54178
_diffrn_reflns_av_R_equivalents 0.040
_diffrn_reflns_av_sigmaI/netI 0.0275
_diffrn_reflns_limit_h_max 13
_diffrn_reflns_limit_h_min -12
_diffrn_reflns_limit_k_max 15
_diffrn_reflns_limit_k_min -15
_diffrn_reflns_limit_l_max 25
_diffrn_reflns_limit_l_min -25
_diffrn_reflns_number 19768
_diffrn_reflns_theta_full 70.73
_diffrn_reflns_theta_max 70.73
_diffrn_reflns_theta_min 4.06
_exptl_absorpt_coefficient_mu 0.717
_exptl_absorpt_correction_T_max 0.9858
_exptl_absorpt_correction_T_min 0.8543
_exptl_absorpt_correction_type multi-scan
_exptl_absorpt_process_details 'Sadabs (Sheldrick, 2008)'
_exptl_crystal_colour Colorless
_exptl_crystal_density_diffrn 1.268
_exptl_crystal_density_method 'not measured'
_exptl_crystal_description CHUNK
_exptl_crystal_F_000 1248
_exptl_crystal_size_max 0.08
_exptl_crystal_size_mid 0.04
_exptl_crystal_size_min 0.02
_refine_diff_density_max 0.581
_refine_diff_density_min -0.395
_refine_diff_density_rms 0.084
_refine_ls_abs_structure_details 'Friedel Pairs merged'
_refine_ls_extinction_coef 0.0052(8)
_refine_ls_extinction_expression Fc^*^=kFc[1+0.001xFc^2^\l^3^/sin(2\q)]^-1/4^
_refine_ls_extinction_method SHELXL
_refine_ls_goodness_of_fit_ref 1.181
_refine_ls_matrix_type full
_refine_ls_number_parameters 407
_refine_ls_number_reflns 3284
_refine_ls_number_restraints 94
_refine_ls_restrained_S_all 1.179
_refine_ls_R_factor_all 0.0936
_refine_ls_R_factor_gt 0.0876
_refine_ls_shift/su_max 0.001
_refine_ls_shift/su_mean 0.000
_refine_ls_structure_factor_coef Fsqd
_refine_ls_weighting_details 'calc w=1/[\s^2^(Fo^2^)+(0.1284P)^2^+5.1046P] where P=(Fo^2^+2Fc^2^)/3'
_refine_ls_weighting_scheme calc
_refine_ls_wR_factor_gt 0.2551
_refine_ls_wR_factor_ref 0.2597
_reflns_number_gt 2977
_reflns_number_total 3284
_reflns_threshold_expression I>2\s(I)
_cod_data_source_file jm5b00162_si_003.cif
_cod_data_source_block lube64
_cod_depositor_comments
;
The following automatic conversions were performed:

'_symmetry_cell_setting' value 'Orthorhombic' changed to
'orthorhombic' according to
/usr/data/users/saulius/crontab/automatic-downloads/rss-feeds/ACS/lib/dictionaries/cif_core.dic
dictionary named 'cif_core.dic' version 2.4.2 from 2011-04-26.

Automatic conversion script
Id: cif_fix_values 3271 2015-04-21 07:52:19Z andrius 

 Adding full bibliography for 1520217.cif.
;
_cod_original_sg_symbol_H-M P212121
_cod_database_code 1520217

loop_
_symmetry_equiv_pos_as_xyz
'x, y, z'
'-x+1/2, -y, z+1/2'
'x+1/2, -y+1/2, -z'
'-x, y+1/2, -z+1/2'

loop_
_atom_site_label
_atom_site_type_symbol
_atom_site_fract_x
_atom_site_fract_y
_atom_site_fract_z
_atom_site_U_iso_or_equiv
_atom_site_adp_type
_atom_site_occupancy
_atom_site_symmetry_multiplicity
_atom_site_calc_flag
_atom_site_refinement_flags
_atom_site_disorder_assembly
_atom_site_disorder_group
O1 O 0.9945(5) -0.0599(4) -0.1420(2) 0.0512(14) Uani 1 1 d . . .
O3 O 0.5146(6) 0.0534(5) 0.1246(3) 0.0390(14) Uani 0.816(7) 1 d PD A 1
O4 O 0.5362(7) -0.1197(5) 0.1206(3) 0.0489(18) Uani 0.816(7) 1 d PD A 1
H4 H 0.4776 -0.1201 0.1446 0.073 Uiso 0.816(7) 1 calc PR A 1
O33 O 0.4894(18) -0.077(2) 0.0968(13) 0.0390(14) Uani 0.184(7) 1 d PD A 2
O34 O 0.561(3) 0.071(2) 0.1391(14) 0.0489(18) Uani 0.184(7) 1 d PD A 2
H34 H 0.6157 0.1095 0.1261 0.073 Uiso 0.184(7) 1 calc PR A 2
N1 N 0.8834(5) -0.0790(4) -0.0541(3) 0.0370(12) Uani 1 1 d . . .
N2 N 0.9364(5) 0.1534(4) -0.0614(2) 0.0346(12) Uani 1 1 d . . .
N3 N 0.7294(5) 0.0781(4) 0.0597(2) 0.0305(11) Uani 1 1 d . . .
H3 H 0.7150 0.1354 0.0818 0.037 Uiso 1 1 calc R . .
N4 N 0.9943(8) 0.3400(6) -0.2420(3) 0.063(2) Uani 1 1 d D . .
H4A H 1.002(11) 0.377(6) -0.207(2) 0.094 Uiso 1 1 d D . .
H4B H 0.999(11) 0.376(6) -0.277(2) 0.094 Uiso 1 1 d D . .
C1 C 0.9257(6) -0.0236(6) -0.1045(3) 0.0389(15) Uani 1 1 d . . .
C2 C 0.8803(6) 0.0888(6) -0.1102(3) 0.0394(15) Uani 1 1 d . . .
H2 H 0.7946 0.0882 -0.1018 0.047 Uiso 1 1 calc R . .
C3 C 0.8970(6) 0.1473(5) -0.0045(3) 0.0332(13) Uani 1 1 d . . .
C4 C 0.8147(6) 0.0679(5) 0.0143(3) 0.0348(14) Uani 1 1 d . . .
C5 C 0.8081(6) -0.0355(5) -0.0077(3) 0.0333(13) Uani 1 1 d . . .
C6 C 0.7180(6) -0.0861(5) 0.0249(3) 0.0335(14) Uani 1 1 d . . .
H6 H 0.6946 -0.1571 0.0199 0.040 Uiso 1 1 calc R . .
C7 C 0.6703(5) -0.0143(5) 0.0653(3) 0.0306(13) Uani 1 1 d D A .
C8 C 0.9078(7) -0.1917(6) -0.0514(4) 0.0440(17) Uani 1 1 d . A .
H8A H 0.9672 -0.2089 -0.0839 0.053 Uiso 1 1 calc R . .
H8B H 0.8359 -0.2306 -0.0623 0.053 Uiso 1 1 calc R . .
C9 C 0.9513(8) -0.2296(6) 0.0139(4) 0.0482(18) Uani 1 1 d . . .
H9A H 0.8838 -0.2357 0.0430 0.058 Uiso 0.816(7) 1 calc PR A 1
H9B H 0.9853 -0.3005 0.0089 0.058 Uiso 0.816(7) 1 calc PR A 1
H9C H 0.8811 -0.2391 0.0406 0.058 Uiso 0.184(7) 1 calc PR A 2
H9D H 0.9840 -0.3005 0.0069 0.058 Uiso 0.184(7) 1 calc PR A 2
O2 O 1.2779(6) 0.0286(7) 0.1419(4) 0.068(3) Uani 0.816(7) 1 d P A 1
H2A H 1.3377 0.0423 0.1204 0.102 Uiso 0.816(7) 1 calc PR A 1
C10 C 1.0419(7) -0.1581(7) 0.0446(3) 0.042(2) Uani 0.816(7) 1 d PGU A 1
C11 C 1.1444(9) -0.1297(9) 0.0139(3) 0.042(2) Uani 0.816(7) 1 d PGU A 1
H11 H 1.1588 -0.1530 -0.0284 0.051 Uiso 0.816(7) 1 calc PR A 1
C12 C 1.2257(7) -0.0673(8) 0.0450(3) 0.045(2) Uani 0.816(7) 1 d PGU A 1
H12 H 1.2957 -0.0479 0.0239 0.054 Uiso 0.816(7) 1 calc PR A 1
C13 C 1.2046(5) -0.0332(6) 0.1068(3) 0.050(2) Uani 0.816(7) 1 d PGU A 1
C14 C 1.1022(6) -0.0616(7) 0.1375(3) 0.062(3) Uani 0.816(7) 1 d PGU A 1
H14 H 1.0878 -0.0383 0.1798 0.074 Uiso 0.816(7) 1 calc PR A 1
C15 C 1.0208(5) -0.1241(6) 0.1065(3) 0.047(2) Uani 0.816(7) 1 d PGU A 1
H15 H 0.9508 -0.1435 0.1275 0.057 Uiso 0.816(7) 1 calc PR A 1
O42 O 1.303(3) -0.041(3) 0.157(2) 0.068(3) Uani 0.184(7) 1 d P A 2
H42 H 1.3521 -0.0180 0.1302 0.102 Uiso 0.184(7) 1 calc PR A 2
C40 C 1.037(4) -0.173(4) 0.0538(17) 0.042(2) Uani 0.184(7) 1 d PGU A 2
C41 C 1.130(5) -0.125(5) 0.0236(13) 0.042(2) Uani 0.184(7) 1 d PGU A 2
H41 H 1.1362 -0.1266 -0.0216 0.051 Uiso 0.184(7) 1 calc PR A 2
C42 C 1.216(3) -0.075(4) 0.0593(17) 0.045(2) Uani 0.184(7) 1 d PGU A 2
H42A H 1.2797 -0.0421 0.0387 0.054 Uiso 0.184(7) 1 calc PR A 2
C43 C 1.207(3) -0.072(3) 0.1254(17) 0.050(2) Uani 0.184(7) 1 d PGU A 2
C44 C 1.113(3) -0.120(3) 0.1556(12) 0.062(3) Uani 0.184(7) 1 d PGU A 2
H44 H 1.1076 -0.1182 0.2007 0.074 Uiso 0.184(7) 1 calc PR A 2
C45 C 1.028(3) -0.170(3) 0.1198(17) 0.047(2) Uani 0.184(7) 1 d PGU A 2
H45 H 0.9641 -0.2027 0.1405 0.057 Uiso 0.184(7) 1 calc PR A 2
C16 C 0.9010(7) 0.1356(6) -0.1757(3) 0.0426(16) Uani 1 1 d . . .
H16A H 0.9857 0.1426 -0.1832 0.051 Uiso 1 1 calc R . .
H16B H 0.8690 0.0879 -0.2086 0.051 Uiso 1 1 calc R . .
C17 C 0.8440(7) 0.2417(6) -0.1816(3) 0.0439(17) Uani 1 1 d . . .
H17A H 0.8675 0.2851 -0.1447 0.053 Uiso 1 1 calc R . .
H17B H 0.7585 0.2323 -0.1794 0.053 Uiso 1 1 calc R . .
C18 C 0.8733(9) 0.3015(7) -0.2428(4) 0.057(2) Uani 1 1 d . . .
H18A H 0.8622 0.2547 -0.2799 0.068 Uiso 1 1 calc R . .
H18B H 0.8196 0.3617 -0.2474 0.068 Uiso 1 1 calc R . .
C19 C 0.9466(6) 0.2244(5) 0.0426(3) 0.0346(14) Uani 1 1 d . . .
C20 C 0.9534(6) 0.2012(5) 0.1083(3) 0.0380(14) Uani 1 1 d . . .
H20 H 0.9281 0.1350 0.1239 0.046 Uiso 1 1 calc R . .
C21 C 0.9976(7) 0.2766(6) 0.1502(3) 0.0409(16) Uani 1 1 d . . .
H21 H 1.0006 0.2607 0.1944 0.049 Uiso 1 1 calc R . .
C22 C 1.0371(6) 0.3733(5) 0.1298(3) 0.0334(13) Uani 1 1 d . . .
C23 C 1.0307(6) 0.3938(5) 0.0641(3) 0.0386(15) Uani 1 1 d . . .
H23 H 1.0594 0.4587 0.0483 0.046 Uiso 1 1 calc R . .
C24 C 0.9839(7) 0.3226(6) 0.0221(3) 0.0399(16) Uani 1 1 d . . .
H24 H 0.9769 0.3407 -0.0216 0.048 Uiso 1 1 calc R . .
C25 C 1.0888(6) 0.4529(6) 0.1743(3) 0.0387(15) Uani 1 1 d . . .
C26 C 1.1201(7) 0.4249(6) 0.2363(3) 0.0435(17) Uani 1 1 d . . .
H26 H 1.1044 0.3559 0.2512 0.052 Uiso 1 1 calc R . .
C27 C 1.1740(7) 0.4968(7) 0.2766(4) 0.052(2) Uani 1 1 d . . .
H27 H 1.1939 0.4767 0.3188 0.063 Uiso 1 1 calc R . .
C28 C 1.1989(7) 0.5973(6) 0.2558(4) 0.051(2) Uani 1 1 d . . .
H28 H 1.2373 0.6457 0.2830 0.061 Uiso 1 1 calc R . .
C29 C 1.1671(8) 0.6263(6) 0.1949(4) 0.053(2) Uani 1 1 d . . .
H29 H 1.1823 0.6955 0.1803 0.063 Uiso 1 1 calc R . .
C30 C 1.1129(7) 0.5548(6) 0.1549(3) 0.0489(18) Uani 1 1 d . . .
H30 H 1.0917 0.5760 0.1131 0.059 Uiso 1 1 calc R . .
C31 C 0.5661(6) -0.0231(6) 0.1085(3) 0.0410(16) Uani 1 1 d D . .
O5 O 0.6236(6) 0.3252(5) 0.2885(3) 0.0466(16) Uani 0.816(7) 1 d PD . .
H5A H 0.5795 0.2863 0.2670 0.070 Uiso 0.816(7) 1 calc PR . .
C50 C 0.6966(17) 0.3845(16) 0.2466(9) 0.120(6) Uani 0.816(7) 1 d PDU . .
H50A H 0.7292 0.4446 0.2696 0.180 Uiso 0.816(7) 1 calc PR . .
H50B H 0.6505 0.4097 0.2104 0.180 Uiso 0.816(7) 1 calc PR . .
H50C H 0.7600 0.3399 0.2311 0.180 Uiso 0.816(7) 1 calc PR . .
O6 O 0.1541(5) 0.2248(4) 0.8953(3) 0.0568(15) Uani 1 1 d D . .
H6A H 0.0828 0.2214 0.9037 0.085 Uiso 1 1 calc R . .
C60 C 0.2111(13) 0.1288(10) 0.9156(8) 0.114(5) Uani 1 1 d DU . .
H60A H 0.1756 0.0688 0.8938 0.171 Uiso 1 1 calc R . .
H60B H 0.2019 0.1206 0.9617 0.171 Uiso 1 1 calc R . .
H60C H 0.2941 0.1323 0.9050 0.171 Uiso 1 1 calc R . .
O7 O 0.774(5) 0.754(3) 0.135(2) 0.105(15) Uiso 0.184(7) 1 d PD . .
H7A H 0.7208 0.7728 0.1106 0.157 Uiso 0.184(7) 1 calc PR . .
C70 C 0.781(6) 0.640(3) 0.136(3) 0.078(16) Uiso 0.184(7) 1 d PD . .
H70A H 0.8545 0.6183 0.1556 0.116 Uiso 0.184(7) 1 calc PR . .
H70B H 0.7784 0.6140 0.0918 0.116 Uiso 0.184(7) 1 calc PR . .
H70C H 0.7156 0.6114 0.1598 0.116 Uiso 0.184(7) 1 calc PR . .

loop_
_atom_site_aniso_label
_atom_site_aniso_U_11
_atom_site_aniso_U_22
_atom_site_aniso_U_33
_atom_site_aniso_U_23
_atom_site_aniso_U_13
_atom_site_aniso_U_12
O1 0.054(3) 0.052(3) 0.047(3) -0.016(2) 0.015(3) -0.006(3)
O3 0.035(3) 0.043(3) 0.038(3) 0.004(3) 0.010(3) 0.006(3)
O4 0.060(4) 0.045(3) 0.041(3) -0.006(3) 0.012(3) -0.022(3)
O33 0.035(3) 0.043(3) 0.038(3) 0.004(3) 0.010(3) 0.006(3)
O34 0.060(4) 0.045(3) 0.041(3) -0.006(3) 0.012(3) -0.022(3)
N1 0.036(3) 0.036(3) 0.038(3) -0.010(2) -0.002(2) -0.001(2)
N2 0.036(3) 0.037(3) 0.031(3) -0.005(2) 0.000(2) -0.007(2)
N3 0.034(3) 0.028(2) 0.030(2) 0.000(2) 0.001(2) 0.001(2)
N4 0.082(5) 0.067(5) 0.039(3) -0.002(3) 0.014(4) -0.023(4)
C1 0.037(3) 0.044(4) 0.036(3) -0.012(3) 0.002(3) -0.010(3)
C2 0.035(3) 0.046(4) 0.036(3) -0.010(3) 0.006(3) -0.011(3)
C3 0.031(3) 0.035(3) 0.033(3) -0.003(3) -0.004(3) 0.000(3)
C4 0.046(4) 0.032(3) 0.026(3) 0.000(2) -0.004(3) 0.000(3)
C5 0.037(3) 0.032(3) 0.031(3) -0.002(3) -0.005(3) 0.004(3)
C6 0.039(3) 0.030(3) 0.032(3) -0.005(2) -0.005(3) 0.000(3)
C7 0.030(3) 0.032(3) 0.030(3) 0.003(2) -0.004(2) -0.002(3)
C8 0.044(4) 0.038(4) 0.050(4) -0.008(3) 0.004(3) 0.004(3)
C9 0.055(4) 0.033(4) 0.056(5) 0.002(3) -0.004(4) 0.004(3)
O2 0.043(4) 0.067(5) 0.095(6) -0.042(5) 0.016(4) -0.018(4)
C10 0.045(4) 0.034(4) 0.046(4) 0.003(3) -0.002(3) 0.008(3)
C11 0.043(4) 0.039(3) 0.044(4) 0.000(3) 0.004(3) 0.006(3)
C12 0.040(4) 0.047(4) 0.048(5) 0.002(4) 0.006(4) -0.001(3)
C13 0.039(4) 0.051(5) 0.059(5) -0.006(4) -0.001(4) 0.004(4)
C14 0.056(5) 0.065(6) 0.065(5) -0.018(5) 0.009(4) -0.002(5)
C15 0.035(3) 0.058(5) 0.049(4) -0.003(4) 0.003(3) -0.004(4)
O42 0.043(4) 0.067(5) 0.095(6) -0.042(5) 0.016(4) -0.018(4)
C40 0.045(4) 0.034(4) 0.046(4) 0.003(3) -0.002(3) 0.008(3)
C41 0.043(4) 0.039(3) 0.044(4) 0.000(3) 0.004(3) 0.006(3)
C42 0.040(4) 0.047(4) 0.048(5) 0.002(4) 0.006(4) -0.001(3)
C43 0.039(4) 0.051(5) 0.059(5) -0.006(4) -0.001(4) 0.004(4)
C44 0.056(5) 0.065(6) 0.065(5) -0.018(5) 0.009(4) -0.002(5)
C45 0.035(3) 0.058(5) 0.049(4) -0.003(4) 0.003(3) -0.004(4)
C16 0.044(4) 0.054(4) 0.030(3) -0.009(3) -0.002(3) -0.007(3)
C17 0.053(4) 0.043(4) 0.036(3) 0.001(3) 0.002(3) -0.005(3)
C18 0.079(6) 0.052(4) 0.038(4) -0.003(3) 0.001(4) -0.007(4)
C19 0.036(3) 0.037(3) 0.031(3) -0.003(3) 0.003(3) -0.007(3)
C20 0.048(4) 0.033(3) 0.033(3) -0.001(3) -0.002(3) -0.008(3)
C21 0.052(4) 0.044(4) 0.027(3) -0.001(3) -0.004(3) -0.008(3)
C22 0.036(3) 0.032(3) 0.032(3) -0.005(3) 0.007(3) -0.003(3)
C23 0.046(4) 0.037(3) 0.033(3) -0.002(3) 0.003(3) -0.014(3)
C24 0.052(4) 0.043(4) 0.025(3) -0.002(3) 0.004(3) -0.009(3)
C25 0.034(3) 0.049(4) 0.033(3) -0.008(3) 0.005(3) -0.009(3)
C26 0.050(4) 0.048(4) 0.033(3) -0.008(3) 0.005(3) -0.012(4)
C27 0.058(5) 0.061(5) 0.037(4) -0.016(3) 0.007(4) -0.010(4)
C28 0.051(4) 0.050(4) 0.052(4) -0.026(4) 0.008(4) -0.015(4)
C29 0.064(5) 0.043(4) 0.052(4) -0.014(4) 0.008(4) -0.016(4)
C30 0.059(5) 0.051(4) 0.036(3) -0.007(3) 0.006(3) -0.008(4)
C31 0.046(4) 0.050(4) 0.027(3) 0.004(3) -0.001(3) -0.007(3)
O5 0.045(3) 0.052(4) 0.042(3) -0.008(3) -0.005(3) 0.002(3)
C50 0.108(9) 0.128(10) 0.124(9) -0.003(8) -0.006(8) 0.000(8)
O6 0.043(3) 0.041(3) 0.087(4) -0.024(3) 0.004(3) -0.006(2)
C60 0.087(7) 0.086(7) 0.168(10) -0.010(7) -0.002(7) -0.017(6)

loop_
_atom_type_symbol
_atom_type_description
_atom_type_scat_dispersion_real
_atom_type_scat_dispersion_imag
_atom_type_scat_source
C C 0.0181 0.0091 'International Tables Vol C Tables 4.2.6.8 and 6.1.1.4'
H H 0.0000 0.0000 'International Tables Vol C Tables 4.2.6.8 and 6.1.1.4'
N N 0.0311 0.0180 'International Tables Vol C Tables 4.2.6.8 and 6.1.1.4'
O O 0.0492 0.0322 'International Tables Vol C Tables 4.2.6.8 and 6.1.1.4'

loop_
_geom_angle_atom_site_label_1
_geom_angle_atom_site_label_2
_geom_angle_atom_site_label_3
_geom_angle
_geom_angle_publ_flag
C31 O4 H4 109.5 ?
C31 O34 H34 109.5 ?
C1 N1 C5 123.3(6) y
C1 N1 C8 118.1(6) y
C5 N1 C8 118.3(6) y
C3 N2 C2 117.6(5) y
C7 N3 C4 109.4(5) y
C7 N3 H3 125.3 ?
C4 N3 H3 125.3 ?
C18 N4 H4A 106(8) ?
C18 N4 H4B 103(8) ?
H4A N4 H4B 114.7(13) ?
O1 C1 N1 122.7(7) y
O1 C1 C2 122.2(7) y
N1 C1 C2 115.1(6) y
N2 C2 C16 110.2(5) y
N2 C2 C1 108.8(6) y
C16 C2 C1 112.6(6) y
N2 C2 H2 108.4 ?
C16 C2 H2 108.4 ?
C1 C2 H2 108.4 ?
N2 C3 C4 122.0(6) y
N2 C3 C19 116.1(6) y
C4 C3 C19 121.8(5) y
N3 C4 C5 106.3(6) y
N3 C4 C3 126.3(6) y
C5 C4 C3 127.4(6) y
C4 C5 C6 108.2(6) y
C4 C5 N1 124.3(6) y
C6 C5 N1 127.5(6) y
C7 C6 C5 107.0(5) y
C7 C6 H6 126.5 ?
C5 C6 H6 126.5 ?
C6 C7 N3 109.0(5) y
C6 C7 C31 130.2(6) y
N3 C7 C31 120.7(5) y
N1 C8 C9 113.9(6) y
N1 C8 H8A 108.8 ?
C9 C8 H8A 108.8 ?
N1 C8 H8B 108.8 ?
C9 C8 H8B 108.8 ?
H8A C8 H8B 107.7 ?
C40 C9 C8 124.5(19) y
C10 C9 C8 114.3(7) y
C40 C9 H9A 102.0 ?
C10 C9 H9A 108.7 ?
C8 C9 H9A 108.7 ?
C40 C9 H9B 104.2 ?
C10 C9 H9B 108.7 ?
C8 C9 H9B 108.7 ?
H9A C9 H9B 107.6 ?
C40 C9 H9C 106.2 ?
C10 C9 H9C 112.9 ?
C8 C9 H9C 106.2 ?
C40 C9 H9D 106.2 ?
C10 C9 H9D 110.3 ?
C8 C9 H9D 106.2 ?
H9C C9 H9D 106.4 ?
C13 O2 H2A 109.5 ?
C11 C10 C15 120.0 y
C11 C10 C9 122.4(6) y
C15 C10 C9 117.5(6) y
C12 C11 C10 120.0 y
C12 C11 H11 120.0 ?
C10 C11 H11 120.0 ?
C11 C12 C13 120.0 y
C11 C12 H12 120.0 ?
C13 C12 H12 120.0 ?
O2 C13 C14 114.9(6) y
O2 C13 C12 125.1(6) y
C14 C13 C12 120.0 y
C13 C14 C15 120.0 y
C13 C14 H14 120.0 ?
C15 C14 H14 120.0 ?
C14 C15 C10 120.0 y
C14 C15 H15 120.0 ?
C10 C15 H15 120.0 ?
C43 O42 H42 109.5 ?
C41 C40 C45 120.0 y
C41 C40 C9 118(3) y
C45 C40 C9 122(3) y
C40 C41 C42 120.0 y
C40 C41 H41 120.0 ?
C42 C41 H41 120.0 ?
C43 C42 C41 120.0 y
C43 C42 H42A 120.0 ?
C41 C42 H42A 120.0 ?
O42 C43 C42 116(3) y
O42 C43 C44 123(3) y
C42 C43 C44 120.0 y
C45 C44 C43 120.0 y
C45 C44 H44 120.0 ?
C43 C44 H44 120.0 ?
C44 C45 C40 120.0 y
C44 C45 H45 120.0 ?
C40 C45 H45 120.0 ?
C17 C16 C2 111.0(6) y
C17 C16 H16A 109.4 ?
C2 C16 H16A 109.4 ?
C17 C16 H16B 109.4 ?
C2 C16 H16B 109.4 ?
H16A C16 H16B 108.0 ?
C16 C17 C18 114.8(6) y
C16 C17 H17A 108.6 ?
C18 C17 H17A 108.6 ?
C16 C17 H17B 108.6 ?
C18 C17 H17B 108.6 ?
H17A C17 H17B 107.5 ?
N4 C18 C17 111.3(7) y
N4 C18 H18A 109.4 ?
C17 C18 H18A 109.4 ?
N4 C18 H18B 109.4 ?
C17 C18 H18B 109.4 ?
H18A C18 H18B 108.0 ?
C24 C19 C20 118.3(6) y
C24 C19 C3 119.9(6) y
C20 C19 C3 121.7(6) y
C21 C20 C19 119.3(6) y
C21 C20 H20 120.3 ?
C19 C20 H20 120.3 ?
C22 C21 C20 122.6(6) y
C22 C21 H21 118.7 ?
C20 C21 H21 118.7 ?
C21 C22 C23 116.9(6) y
C21 C22 C25 122.7(6) y
C23 C22 C25 120.4(6) y
C24 C23 C22 121.8(6) y
C24 C23 H23 119.1 ?
C22 C23 H23 119.1 ?
C23 C24 C19 121.0(6) y
C23 C24 H24 119.5 ?
C19 C24 H24 119.5 ?
C30 C25 C26 117.4(6) y
C30 C25 C22 121.9(6) y
C26 C25 C22 120.6(6) y
C27 C26 C25 120.9(7) y
C27 C26 H26 119.6 ?
C25 C26 H26 119.6 ?
C28 C27 C26 120.5(7) y
C28 C27 H27 119.7 ?
C26 C27 H27 119.7 ?
C29 C28 C27 119.1(7) y
C29 C28 H28 120.4 ?
C27 C28 H28 120.4 ?
C28 C29 C30 120.2(8) y
C28 C29 H29 119.9 ?
C30 C29 H29 119.9 ?
C29 C30 C25 121.8(7) y
C29 C30 H30 119.1 ?
C25 C30 H30 119.1 ?
O3 C31 O4 126.0(7) y
O33 C31 O34 127(2) y
O33 C31 C7 121.7(13) y
O3 C31 C7 120.4(6) y
O4 C31 C7 113.4(6) y
O34 C31 C7 104.5(14) y
C50 O5 H5A 109.5 ?
O5 C50 H50A 109.5 ?
O5 C50 H50B 109.5 ?
H50A C50 H50B 109.5 ?
O5 C50 H50C 109.5 ?
H50A C50 H50C 109.5 ?
H50B C50 H50C 109.5 ?
C60 O6 H6A 109.5 ?
O6 C60 H60A 109.5 ?
O6 C60 H60B 109.5 ?
H60A C60 H60B 109.5 ?
O6 C60 H60C 109.5 ?
H60A C60 H60C 109.5 ?
H60B C60 H60C 109.5 ?
C70 O7 H7A 109.5 ?
O7 C70 H70A 109.5 ?
O7 C70 H70B 109.5 ?
H70A C70 H70B 109.5 ?
O7 C70 H70C 109.5 ?
H70A C70 H70C 109.5 ?
H70B C70 H70C 109.5 ?

loop_
_geom_bond_atom_site_label_1
_geom_bond_atom_site_label_2
_geom_bond_distance
_geom_bond_publ_flag
O1 C1 1.208(8) y
O3 C31 1.188(9) y
O4 C31 1.303(9) y
O4 H4 0.8400 ?
O33 C31 1.145(18) y
O34 C31 1.359(18) y
O34 H34 0.8400 ?
N1 C1 1.362(9) y
N1 C5 1.416(8) y
N1 C8 1.464(9) y
N2 C3 1.280(8) y
N2 C2 1.462(8) y
N3 C7 1.365(8) y
N3 C4 1.373(8) y
N3 H3 0.8800 ?
N4 C18 1.473(13) y
N4 H4a 0.8800(11) ?
N4 H4b 0.8800(11) ?
C1 C2 1.528(10) y
C2 C16 1.519(9) y
C2 H2 1.0000 ?
C3 C4 1.440(9) y
C3 C19 1.507(9) y
C4 C5 1.398(9) y
C5 C6 1.399(10) y
C6 C7 1.362(9) y
C6 H6 0.9500 ?
C7 C31 1.506(9) y
C8 C9 1.536(11) y
C8 H8a 0.9900 ?
C8 H8b 0.9900 ?
C9 C40 1.48(3) y
C9 C10 1.526(10) y
C9 H9a 0.9900 ?
C9 H9b 0.9900 ?
C9 H9c 0.9900 ?
C9 H9d 0.9900 ?
O2 C13 1.369(9) y
O2 H2a 0.8400 ?
C10 C11 1.3900 y
C10 C15 1.3900 y
C11 C12 1.3900 y
C11 H11 0.9500 ?
C12 C13 1.3900 y
C12 H12 0.9500 ?
C13 C14 1.3900 y
C14 C15 1.3900 y
C14 H14 0.9500 ?
C15 H15 0.9500 ?
O42 C43 1.34(4) y
O42 H42 0.8400 ?
C40 C41 1.3900 y
C40 C45 1.3900 y
C41 C42 1.3900 y
C41 H41 0.9500 ?
C42 C43 1.3900 y
C42 H42a 0.9500 ?
C43 C44 1.3900 y
C44 C45 1.3900 y
C44 H44 0.9500 ?
C45 H45 0.9500 ?
C16 C17 1.508(11) y
C16 H16a 0.9900 ?
C16 H16b 0.9900 ?
C17 C18 1.531(10) y
C17 H17a 0.9900 ?
C17 H17b 0.9900 ?
C18 H18a 0.9900 ?
C18 H18b 0.9900 ?
C19 C24 1.390(10) y
C19 C20 1.413(9) y
C20 C21 1.397(9) y
C20 H20 0.9500 ?
C21 C22 1.381(10) y
C21 H21 0.9500 ?
C22 C23 1.406(9) y
C22 C25 1.501(9) y
C23 C24 1.375(9) y
C23 H23 0.9500 ?
C24 H24 0.9500 ?
C25 C30 1.388(11) y
C25 C26 1.397(10) y
C26 C27 1.392(10) y
C26 H26 0.9500 ?
C27 C28 1.383(12) y
C27 H27 0.9500 ?
C28 C29 1.379(12) y
C28 H28 0.9500 ?
C29 C30 1.386(11) y
C29 H29 0.9500 ?
C30 H30 0.9500 ?
O5 C50 1.431(16) y
O5 H5a 0.8400 ?
C50 H50a 0.9800 ?
C50 H50b 0.9800 ?
C50 H50c 0.9800 ?
O6 C60 1.451(14) y
O6 H6a 0.8400 ?
C60 H60a 0.9800 ?
C60 H60b 0.9800 ?
C60 H60c 0.9800 ?
O7 C70 1.45(2) y
O7 H7a 0.8400 ?
C70 H70a 0.9800 ?
C70 H70b 0.9800 ?
C70 H70c 0.9800 ?

loop_
_geom_hbond_atom_site_label_D
_geom_hbond_atom_site_label_H
_geom_hbond_atom_site_label_A
_geom_hbond_distance_DH
_geom_hbond_distance_HA
_geom_hbond_distance_DA
_geom_hbond_angle_DHA
_geom_hbond_site_symmetry_A
_geom_hbond_publ_flag
O4 H4 O5 0.84 1.95 2.739(9) 155.4 4_645 y
O34 H34 N3 0.84 1.95 2.55(3) 127.5 . y
O34 H34 O6 0.84 2.2 2.90(3) 140.9 3_556 y
N3 H3 O6 0.88 1.97 2.818(7) 160.6 3_556 y
N4 H4A O34 0.8800(11 1.71(5) 2.56(2) 161(12) 3 y
N4 H4A O3 0.8800(11 1.947(13) 2.824(10) 174(9) 3 y
N4 H4B O1 0.8800(11 1.876(13) 2.752(9) 174(9) 4_754 y
O2 H2A O3 0.84 2.04 2.762(10) 143.8 1_655 y
O42 H42 O33 0.84 1.89 2.52(4) 131.8 1_655 y
O5 H5A N4 0.84 1.96 2.755(11) 158.6 3_455 y
O6 H6A N2 0.84 2.03 2.813(8) 155.2 1_456 y
O7 H7A O4 0.84 2.53 3.19(5) 135.9 1_565 y

loop_
_geom_torsion_atom_site_label_1
_geom_torsion_atom_site_label_2
_geom_torsion_atom_site_label_3
_geom_torsion_atom_site_label_4
_geom_torsion
_geom_torsion_publ_flag
C5 N1 C1 O1 176.1(6) y
C8 N1 C1 O1 -10.2(10) y
C5 N1 C1 C2 -3.5(9) y
C8 N1 C1 C2 170.2(6) y
C3 N2 C2 C16 157.0(6) y
C3 N2 C2 C1 -79.2(7) y
O1 C1 C2 N2 -105.3(7) y
N1 C1 C2 N2 74.3(7) y
O1 C1 C2 C16 17.1(9) y
N1 C1 C2 C16 -163.3(6) y
C2 N2 C3 C4 10.6(10) y
C2 N2 C3 C19 -172.7(6) y
C7 N3 C4 C5 -1.0(7) y
C7 N3 C4 C3 -178.7(6) y
N2 C3 C4 N3 -148.2(6) y
C19 C3 C4 N3 35.2(10) y
N2 C3 C4 C5 34.6(10) y
C19 C3 C4 C5 -141.9(7) y
N3 C4 C5 C6 0.2(7) y
C3 C4 C5 C6 177.9(6) y
N3 C4 C5 N1 -178.5(6) y
C3 C4 C5 N1 -0.8(10) y
C1 N1 C5 C4 -35.7(10) y
C8 N1 C5 C4 150.6(6) y
C1 N1 C5 C6 145.9(7) y
C8 N1 C5 C6 -27.8(10) y
C4 C5 C6 C7 0.6(7) y
N1 C5 C6 C7 179.3(6) y
C5 C6 C7 N3 -1.3(7) y
C5 C6 C7 C31 175.4(6) y
C4 N3 C7 C6 1.5(7) y
C4 N3 C7 C31 -175.5(5) y
C1 N1 C8 C9 133.0(7) y
C5 N1 C8 C9 -53.0(9) y
N1 C8 C9 C40 -42(3) y
N1 C8 C9 C10 -43.4(10) y
C40 C9 C10 C11 133(13) y
C8 C9 C10 C11 -55.0(8) y
C40 C9 C10 C15 -45(12) y
C8 C9 C10 C15 127.1(7) y
C15 C10 C11 C12 0.0 y
C9 C10 C11 C12 -177.8(8) y
C10 C11 C12 C13 0.0 y
C11 C12 C13 O2 -179.7(9) y
C11 C12 C13 C14 0.0 y
O2 C13 C14 C15 179.7(8) y
C12 C13 C14 C15 0.0 y
C13 C14 C15 C10 0.0 y
C11 C10 C15 C14 0.0 y
C9 C10 C15 C14 177.9(8) y
C10 C9 C40 C41 -32(12) y
C8 C9 C40 C41 -40(3) y
C10 C9 C40 C45 151(15) y
C8 C9 C40 C45 143(2) y
C45 C40 C41 C42 0.0 y
C9 C40 C41 C42 -177(4) y
C40 C41 C42 C43 0.0 y
C41 C42 C43 O42 167(4) y
C41 C42 C43 C44 0.0 y
O42 C43 C44 C45 -166(4) y
C42 C43 C44 C45 0.0 y
C43 C44 C45 C40 0.0 y
C41 C40 C45 C44 0.0 y
C9 C40 C45 C44 177(4) y
N2 C2 C16 C17 -64.3(8) y
C1 C2 C16 C17 174.0(6) y
C2 C16 C17 C18 172.3(6) y
C16 C17 C18 N4 -71.8(9) y
N2 C3 C19 C24 30.3(9) y
C4 C3 C19 C24 -153.0(7) y
N2 C3 C19 C20 -151.8(7) y
C4 C3 C19 C20 25.0(10) y
C24 C19 C20 C21 -0.4(11) y
C3 C19 C20 C21 -178.4(6) y
C19 C20 C21 C22 -1.0(11) y
C20 C21 C22 C23 0.3(11) y
C20 C21 C22 C25 -177.6(7) y
C21 C22 C23 C24 2.0(11) y
C25 C22 C23 C24 180.0(7) y
C22 C23 C24 C19 -3.6(12) y
C20 C19 C24 C23 2.7(11) y
C3 C19 C24 C23 -179.3(7) y
C21 C22 C25 C30 -170.8(7) y
C23 C22 C25 C30 11.4(11) y
C21 C22 C25 C26 12.7(11) y
C23 C22 C25 C26 -165.2(7) y
C30 C25 C26 C27 -0.3(11) y
C22 C25 C26 C27 176.4(7) y
C25 C26 C27 C28 -0.8(12) y
C26 C27 C28 C29 1.5(12) y
C27 C28 C29 C30 -1.2(13) y
C28 C29 C30 C25 0.1(13) y
C26 C25 C30 C29 0.7(12) y
C22 C25 C30 C29 -176.0(7) y
C6 C7 C31 O33 -29(2) y
N3 C7 C31 O33 147.3(19) y
C6 C7 C31 O3 -155.8(7) y
N3 C7 C31 O3 20.5(10) y
C6 C7 C31 O4 19.1(10) y
N3 C7 C31 O4 -164.6(6) y
C6 C7 C31 O34 177.9(18) y
N3 C7 C31 O34 -5.8(19) y
